data_7201790
loop_
_publ_author_name
'Lavy, Tali'
'Sheynin, Yana'
'Sparkes, Hazel A.'
'Howard, Judith A. K.'
'Kaftory, Menahem'

_publ_section_title
;
 Controlled photochemical reaction of 4-oxo(phenylacetyl)morpholine and
 1-(phenylglyoxylyl)piperidine in solid supramolecular systems
;
_journal_issue 6
_journal_name_full CrystEngComm
_journal_page_first 734
_journal_paper_doi 10.1039/b715981a
_journal_volume 10
_journal_year 2008
_chemical_absolute_configuration ad
_chemical_formula_moiety 'C30 H20 Cl2 O2, C12 H13 N O3'
_chemical_formula_sum 'C42 H33 Cl2 N O5'
_chemical_formula_weight 702.59
_chemical_name_common
;
2,4-hexadiyne-1,6-diol-1,6-bis(2-chlorophenyl)-1,6-diphenyl,
4-oxo(phenylacetyl)morpholine clathrate
;
_chemical_name_systematic
;
2,4-hexadiyne-1,6-diol-1,6-bis(2-chlorophenyl)-1,6-diphenyl,
4-oxo(phenylacetyl)morpholine clathrate
;
_space_group_IT_number 4
_symmetry_cell_setting monoclinic
_symmetry_space_group_name_Hall 'P 2yb'
_symmetry_space_group_name_H-M 'P 1 21 1'
_atom_sites_solution_hydrogens geom
_atom_sites_solution_primary direct
_atom_sites_solution_secondary difmap
_audit_creation_method SHELXL-97
_cell_angle_alpha 90.00
_cell_angle_beta 111.8526(10)
_cell_angle_gamma 90.00
_cell_formula_units_Z 2
_cell_length_a 8.2078(2)
_cell_length_b 24.8368(7)
_cell_length_c 9.4738(3)
_cell_measurement_reflns_used 3583
_cell_measurement_temperature 293(2)
_cell_measurement_theta_max 25.08
_cell_measurement_theta_min 1.018
_cell_volume 1792.51(9)
_computing_structure_refinement 'SHELXL-97 (Sheldrick, 1997)'
_computing_structure_solution 'SHELXS-97 (Sheldrick, 1990)'
_diffrn_ambient_temperature 293(2)
_diffrn_measured_fraction_theta_full 0.930
_diffrn_measured_fraction_theta_max 0.930
_diffrn_measurement_device_type KappaCCD
_diffrn_measurement_method CCD
_diffrn_radiation_monochromator graphite
_diffrn_radiation_source 'fine-focus sealed tube'
_diffrn_radiation_type MoK\a
_diffrn_radiation_wavelength 0.71073
_diffrn_reflns_av_R_equivalents 0.0856
_diffrn_reflns_av_sigmaI/netI 0.1478
_diffrn_reflns_limit_h_max 10
_diffrn_reflns_limit_h_min -8
_diffrn_reflns_limit_k_max 30
_diffrn_reflns_limit_k_min -30
_diffrn_reflns_limit_l_max 9
_diffrn_reflns_limit_l_min -11
_diffrn_reflns_number 12082
_diffrn_reflns_theta_full 27.35
_diffrn_reflns_theta_max 27.35
_diffrn_reflns_theta_min 1.64
_diffrn_standards_decay_% 0
_diffrn_standards_number 0
_exptl_absorpt_coefficient_mu 0.228
_exptl_absorpt_correction_type none
_exptl_absorpt_process_details none
_exptl_crystal_colour colorless
_exptl_crystal_density_diffrn 1.302
_exptl_crystal_density_method 'not measured'
_exptl_crystal_description prism
_exptl_crystal_F_000 732
_exptl_crystal_size_max 0.25
_exptl_crystal_size_mid 0.10
_exptl_crystal_size_min 0.05
_refine_diff_density_max 0.327
_refine_diff_density_min -0.223
_refine_diff_density_rms 0.059
_refine_ls_abs_structure_details 'Flack H D (1983), Acta Cryst. A39, 876-881'
_refine_ls_abs_structure_Flack 0.92(8)
_refine_ls_extinction_coef 0.027(2)
_refine_ls_extinction_expression Fc^*^=kFc[1+0.001xFc^2^\l^3^/sin(2\q)]^-1/4^
_refine_ls_extinction_method SHELXL
_refine_ls_goodness_of_fit_ref 0.819
_refine_ls_hydrogen_treatment mixed
_refine_ls_matrix_type full
_refine_ls_number_parameters 493
_refine_ls_number_reflns 7122
_refine_ls_number_restraints 5
_refine_ls_restrained_S_all 0.818
_refine_ls_R_factor_all 0.1424
_refine_ls_R_factor_gt 0.0584
_refine_ls_shift/su_max 0.028
_refine_ls_shift/su_mean 0.002
_refine_ls_structure_factor_coef Fsqd
_refine_ls_weighting_details 'calc w=1/[\s^2^(Fo^2^)+(0.0663P)^2^+0.0000P] where P=(Fo^2^+2Fc^2^)/3'
_refine_ls_weighting_scheme calc
_refine_ls_wR_factor_gt 0.1317
_refine_ls_wR_factor_ref 0.1565
_reflns_number_gt 3098
_reflns_number_total 7122
_reflns_threshold_expression >2sigma(I)
_cod_data_source_file b715981a.txt
_cod_data_source_block IVa
_cod_original_sg_symbol_H-M P21
_cod_database_code 7201790

loop_
_symmetry_equiv_pos_as_xyz
'x, y, z'
'-x, y+1/2, -z'

loop_
_atom_site_label
_atom_site_type_symbol
_atom_site_fract_x
_atom_site_fract_y
_atom_site_fract_z
_atom_site_U_iso_or_equiv
_atom_site_adp_type
_atom_site_occupancy
_atom_site_symmetry_multiplicity
_atom_site_calc_flag
_atom_site_refinement_flags
_atom_site_disorder_assembly
_atom_site_disorder_group
Cl1A Cl 0.64946(17) 0.26390(6) 0.93636(16) 0.0821(4) Uani 1 1 d . . .
O1A O 0.1092(4) 0.25323(13) 0.9651(3) 0.0623(8) Uani 1 1 d . . .
H1A H 0.0971 0.2760 1.0230 0.093 Uiso 1 1 calc R . .
C1A C 0.2996(6) 0.3678(2) 0.9011(5) 0.0579(12) Uani 1 1 d . . .
C2A C 0.2890(6) 0.32011(19) 0.9179(5) 0.0535(11) Uani 1 1 d . . .
C3A C 0.2706(5) 0.26218(17) 0.9449(5) 0.0502(10) Uani 1 1 d . . .
C4A C 0.4319(6) 0.24671(16) 1.0910(5) 0.0546(11) Uani 1 1 d . . .
C5A C 0.4050(7) 0.23335(18) 1.2233(6) 0.0648(13) Uani 1 1 d . . .
H5A H 0.2919 0.2320 1.2235 0.078 Uiso 1 1 calc R . .
C6A C 0.5491(8) 0.2220(2) 1.3558(6) 0.0735(14) Uani 1 1 d . . .
H6A H 0.5312 0.2128 1.4441 0.088 Uiso 1 1 calc R . .
C7A C 0.7140(8) 0.2240(2) 1.3575(7) 0.0774(15) Uani 1 1 d . . .
H7A H 0.8081 0.2172 1.4478 0.093 Uiso 1 1 calc R . .
C8A C 0.7452(7) 0.2358(2) 1.2310(7) 0.0739(15) Uani 1 1 d . . .
H8A H 0.8591 0.2357 1.2323 0.089 Uiso 1 1 calc R . .
C9A C 0.5996(7) 0.24832(17) 1.0949(5) 0.0598(12) Uani 1 1 d . . .
C10A C 0.2568(6) 0.22677(19) 0.8083(5) 0.0578(12) Uani 1 1 d . . .
C11A C 0.2092(6) 0.2492(2) 0.6646(6) 0.0730(14) Uani 1 1 d . . .
H11A H 0.1877 0.2859 0.6489 0.088 Uiso 1 1 calc R . .
C12A C 0.1948(7) 0.2145(4) 0.5438(7) 0.0969(19) Uani 1 1 d . . .
H12A H 0.1662 0.2288 0.4468 0.116 Uiso 1 1 calc R . .
C13A C 0.2209(9) 0.1614(4) 0.5635(9) 0.108(2) Uani 1 1 d . . .
H13A H 0.2049 0.1395 0.4798 0.130 Uiso 1 1 calc R . .
C14A C 0.2720(10) 0.1385(3) 0.7087(10) 0.115(2) Uani 1 1 d . . .
H14A H 0.2953 0.1018 0.7240 0.139 Uiso 1 1 calc R . .
C15A C 0.2865(8) 0.1726(2) 0.8290(7) 0.0851(17) Uani 1 1 d . . .
H15A H 0.3171 0.1583 0.9262 0.102 Uiso 1 1 calc R . .
Cl1B Cl -0.04317(19) 0.49436(6) 0.62132(16) 0.0915(5) Uani 1 1 d . . .
O1B O 0.4935(5) 0.54886(14) 0.9441(4) 0.0823(11) Uani 1 1 d . . .
H1B H 0.602(9) 0.533(3) 0.928(7) 0.123 Uiso 1 1 d . . .
C1B C 0.3145(6) 0.4222(2) 0.8815(5) 0.0615(13) Uani 1 1 d . . .
C2B C 0.3258(6) 0.4695(2) 0.8615(6) 0.0628(13) Uani 1 1 d . . .
C3B C 0.3360(6) 0.52733(18) 0.8298(6) 0.0636(13) Uani 1 1 d . . .
C4B C 0.1819(7) 0.55701(18) 0.8452(5) 0.0600(12) Uani 1 1 d . . .
C5B C 0.2102(9) 0.5999(2) 0.9497(6) 0.0775(16) Uani 1 1 d . . .
H5B H 0.3247 0.6093 1.0104 0.093 Uiso 1 1 calc R . .
C6B C 0.0770(11) 0.6275(2) 0.9639(7) 0.0871(18) Uani 1 1 d . . .
H6B H 0.1003 0.6561 1.0317 0.105 Uiso 1 1 calc R . .
C7B C -0.0946(12) 0.6138(3) 0.8787(9) 0.105(2) Uani 1 1 d . . .
H7B H -0.1871 0.6321 0.8913 0.126 Uiso 1 1 calc R . .
C8B C -0.1272(8) 0.5717(2) 0.7728(7) 0.0825(16) Uani 1 1 d . . .
H8B H -0.2417 0.5621 0.7132 0.099 Uiso 1 1 calc R . .
C9B C 0.0087(7) 0.5457(2) 0.7588(6) 0.0667(14) Uani 1 1 d . . .
C10B C 0.3497(6) 0.53652(18) 0.6750(6) 0.0653(13) Uani 1 1 d . . .
C11B C 0.2973(11) 0.5843(2) 0.5983(9) 0.116(2) Uani 1 1 d . . .
H11B H 0.2461 0.6108 0.6378 0.140 Uiso 1 1 calc R . .
C12B C 0.3204(12) 0.5934(3) 0.4619(9) 0.129(3) Uani 1 1 d . . .
H12B H 0.2840 0.6260 0.4116 0.154 Uiso 1 1 calc R . .
C13B C 0.3944(9) 0.5560(3) 0.4009(7) 0.0954(19) Uani 1 1 d . . .
H13B H 0.4062 0.5623 0.3085 0.114 Uiso 1 1 calc R . .
C14B C 0.4505(8) 0.5096(3) 0.4756(8) 0.0884(18) Uani 1 1 d . . .
H14B H 0.5061 0.4844 0.4365 0.106 Uiso 1 1 calc R . .
C15B C 0.4269(6) 0.4987(2) 0.6108(6) 0.0724(14) Uani 1 1 d . . .
H15B H 0.4631 0.4658 0.6588 0.087 Uiso 1 1 calc R . .
N1 N 0.0053(8) 0.4061(2) 0.1763(6) 0.123(2) Uani 1 1 d . . .
O2 O 0.1643(5) 0.37735(16) 0.5100(4) 0.0805(10) Uani 1 1 d . . .
O3 O 0.0877(4) 0.31953(15) 0.1954(4) 0.0765(10) Uani 1 1 d . . .
O4 O -0.1963(6) 0.48879(19) 0.0085(5) 0.1129(15) Uani 1 1 d . . .
C16 C 0.2295(6) 0.37099(18) 0.4143(6) 0.0581(12) Uani 1 1 d . . .
C17 C 0.4130(6) 0.36385(18) 0.4444(5) 0.0565(12) Uani 1 1 d . . .
C18 C 0.5267(7) 0.3499(2) 0.5936(6) 0.0665(13) Uani 1 1 d . . .
H18 H 0.4830 0.3450 0.6702 0.080 Uiso 1 1 calc R . .
C19 C 0.6987(7) 0.3440(2) 0.6226(7) 0.0806(16) Uani 1 1 d . . .
H19 H 0.7719 0.3339 0.7202 0.097 Uiso 1 1 calc R . .
C20 C 0.7715(8) 0.3519(3) 0.5173(9) 0.0921(19) Uani 1 1 d . . .
H20 H 0.8920 0.3488 0.5426 0.111 Uiso 1 1 calc R . .
C21 C 0.6616(9) 0.3646(2) 0.3720(8) 0.0858(17) Uani 1 1 d . . .
H21 H 0.7081 0.3698 0.2972 0.103 Uiso 1 1 calc R . .
C22 C 0.4840(7) 0.3697(2) 0.3354(6) 0.0690(14) Uani 1 1 d . . .
H22 H 0.4113 0.3773 0.2357 0.083 Uiso 1 1 calc R . .
C23 C 0.0985(7) 0.3658(2) 0.2483(6) 0.0716(14) Uani 1 1 d . . .
C24 C -0.152(2) 0.3954(4) 0.0359(10) 0.073(3) Uani 0.59 1 d PD . .
H24A H -0.2571 0.3924 0.0587 0.087 Uiso 0.59 1 calc PR . .
H24B H -0.1368 0.3627 -0.0139 0.087 Uiso 0.59 1 calc PR . .
C25 C -0.159(2) 0.4450(5) -0.0625(14) 0.091(4) Uani 0.59 1 d PD . .
H25A H -0.0469 0.4500 -0.0735 0.109 Uiso 0.59 1 calc PR . .
H25B H -0.2489 0.4404 -0.1629 0.109 Uiso 0.59 1 calc PR . .
C26 C -0.035(2) 0.5037(4) 0.1433(13) 0.083(4) Uani 0.59 1 d PD . .
H26A H -0.0503 0.5381 0.1852 0.099 Uiso 0.59 1 calc PR . .
H26B H 0.0671 0.5057 0.1152 0.099 Uiso 0.59 1 calc PR . .
C27 C -0.015(2) 0.4580(3) 0.2582(11) 0.069(3) Uani 0.59 1 d PD . .
H27A H 0.0880 0.4638 0.3499 0.083 Uiso 0.59 1 calc PR . .
H27B H -0.1174 0.4558 0.2854 0.083 Uiso 0.59 1 calc PR . .
C28 C 0.073(2) 0.4661(7) 0.194(3) 0.103(6) Uani 0.41 1 d PD . .
H28A H 0.1061 0.4783 0.1117 0.124 Uiso 0.41 1 calc PR . .
H28B H 0.1651 0.4735 0.2921 0.124 Uiso 0.41 1 calc PR . .
C29 C -0.2380(19) 0.4252(10) -0.025(3) 0.089(5) Uani 0.41 1 d PD . .
H29A H -0.2764 0.4091 0.0509 0.107 Uiso 0.41 1 calc PR . .
H29B H -0.3272 0.4195 -0.1250 0.107 Uiso 0.41 1 calc PR . .
C30 C -0.0599(16) 0.4024(8) -0.014(2) 0.085(5) Uani 0.41 1 d PD . .
H30A H 0.0048 0.4257 -0.0567 0.102 Uiso 0.41 1 calc PR . .
H30B H -0.0659 0.3659 -0.0526 0.102 Uiso 0.41 1 calc PR . .
C31 C -0.109(2) 0.4860(10) 0.183(2) 0.103(7) Uani 0.41 1 d PD . .
H31A H -0.1671 0.4605 0.2260 0.124 Uiso 0.41 1 calc PR . .
H31B H -0.1035 0.5210 0.2299 0.124 Uiso 0.41 1 calc PR . .

loop_
_atom_site_aniso_label
_atom_site_aniso_U_11
_atom_site_aniso_U_22
_atom_site_aniso_U_33
_atom_site_aniso_U_23
_atom_site_aniso_U_13
_atom_site_aniso_U_12
Cl1A 0.0742(8) 0.0986(10) 0.0790(9) 0.0077(8) 0.0348(7) -0.0062(7)
O1A 0.068(2) 0.060(2) 0.064(2) -0.0077(16) 0.0298(17) -0.0062(16)
C1A 0.070(3) 0.048(3) 0.055(3) -0.004(2) 0.022(2) 0.004(2)
C2A 0.062(3) 0.050(3) 0.046(3) 0.002(2) 0.018(2) 0.005(2)
C3A 0.059(3) 0.045(2) 0.050(3) 0.000(2) 0.024(2) 0.003(2)
C4A 0.066(3) 0.037(2) 0.065(3) -0.003(2) 0.029(2) -0.002(2)
C5A 0.078(3) 0.053(3) 0.065(3) 0.005(2) 0.029(3) 0.001(2)
C6A 0.097(4) 0.069(3) 0.055(3) 0.011(2) 0.029(3) 0.006(3)
C7A 0.085(4) 0.071(3) 0.068(4) 0.011(3) 0.018(3) 0.006(3)
C8A 0.066(3) 0.068(3) 0.088(4) 0.004(3) 0.028(3) 0.005(2)
C9A 0.069(3) 0.052(3) 0.066(3) -0.002(2) 0.034(3) -0.006(2)
C10A 0.057(3) 0.058(3) 0.057(3) -0.010(2) 0.020(2) -0.010(2)
C11A 0.070(3) 0.089(4) 0.056(3) -0.004(3) 0.019(3) 0.006(3)
C12A 0.097(4) 0.127(6) 0.058(4) -0.024(4) 0.018(3) 0.007(4)
C13A 0.109(5) 0.131(6) 0.094(6) -0.060(5) 0.048(4) -0.030(5)
C14A 0.165(7) 0.079(4) 0.119(6) -0.059(4) 0.073(6) -0.031(4)
C15A 0.119(5) 0.057(3) 0.090(4) -0.013(3) 0.052(4) -0.016(3)
Cl1B 0.0900(10) 0.0881(10) 0.0808(10) -0.0169(8) 0.0137(8) -0.0067(8)
O1B 0.083(3) 0.067(2) 0.084(3) -0.0202(19) 0.016(2) -0.0097(19)
C1B 0.070(3) 0.056(4) 0.055(3) -0.006(2) 0.020(3) 0.001(2)
C2B 0.075(3) 0.053(3) 0.057(3) -0.009(2) 0.021(2) -0.003(2)
C3B 0.074(3) 0.044(3) 0.068(3) -0.008(2) 0.021(3) -0.010(2)
C4B 0.077(4) 0.047(3) 0.059(3) 0.008(2) 0.028(3) 0.005(2)
C5B 0.118(5) 0.054(3) 0.068(4) -0.010(3) 0.043(3) -0.005(3)
C6B 0.137(6) 0.056(3) 0.083(4) -0.005(3) 0.058(4) 0.009(4)
C7B 0.149(7) 0.079(5) 0.117(6) 0.029(4) 0.085(6) 0.031(4)
C8B 0.099(4) 0.068(4) 0.079(4) 0.015(3) 0.032(3) 0.016(3)
C9B 0.076(4) 0.061(3) 0.066(3) 0.000(2) 0.030(3) 0.004(3)
C10B 0.082(3) 0.044(3) 0.076(4) -0.007(3) 0.036(3) -0.008(2)
C11B 0.205(8) 0.056(4) 0.119(6) 0.008(4) 0.096(6) 0.011(4)
C12B 0.235(10) 0.064(4) 0.127(6) 0.014(4) 0.113(7) 0.004(5)
C13B 0.124(5) 0.092(5) 0.081(4) -0.007(4) 0.051(4) -0.032(4)
C14B 0.087(4) 0.095(5) 0.082(4) -0.023(4) 0.030(3) -0.011(3)
C15B 0.073(3) 0.067(3) 0.070(4) -0.005(3) 0.019(3) 0.005(3)
N1 0.158(5) 0.056(3) 0.075(3) -0.010(2) -0.046(3) 0.023(3)
O2 0.070(2) 0.102(3) 0.069(2) -0.002(2) 0.027(2) 0.0103(19)
O3 0.082(2) 0.072(3) 0.064(2) -0.0100(19) 0.0141(18) 0.0086(19)
O4 0.120(3) 0.095(3) 0.083(3) 0.008(3) -0.009(2) 0.046(3)
C16 0.061(3) 0.059(3) 0.053(3) -0.001(2) 0.021(3) 0.010(2)
C17 0.063(3) 0.059(3) 0.051(3) -0.006(2) 0.025(3) 0.002(2)
C18 0.059(3) 0.084(4) 0.052(3) -0.007(3) 0.016(3) 0.000(2)
C19 0.066(4) 0.097(4) 0.071(4) -0.015(3) 0.016(3) -0.006(3)
C20 0.064(4) 0.101(5) 0.112(6) -0.017(4) 0.035(4) -0.012(3)
C21 0.109(5) 0.079(4) 0.102(5) -0.006(4) 0.076(5) -0.007(4)
C22 0.076(4) 0.073(3) 0.061(3) -0.009(3) 0.030(3) -0.007(3)
C23 0.084(4) 0.057(3) 0.057(3) -0.005(3) 0.006(3) 0.003(3)
C24 0.084(8) 0.049(6) 0.054(7) -0.007(5) -0.010(6) 0.002(6)
C25 0.108(10) 0.095(10) 0.054(7) 0.037(6) 0.014(7) 0.022(9)
C26 0.131(11) 0.038(6) 0.073(8) 0.034(5) 0.032(8) 0.013(7)
C27 0.091(8) 0.033(5) 0.063(6) 0.000(4) 0.005(6) 0.018(5)
C28 0.099(14) 0.072(13) 0.115(16) 0.000(10) 0.012(11) -0.029(11)
C29 0.118(16) 0.071(12) 0.056(11) -0.009(9) 0.007(10) 0.017(12)
C30 0.056(10) 0.122(16) 0.064(10) -0.012(10) 0.006(9) -0.023(10)
C31 0.15(2) 0.066(13) 0.065(13) -0.017(10) 0.004(12) -0.001(14)

loop_
_atom_type_symbol
_atom_type_description
_atom_type_scat_dispersion_real
_atom_type_scat_dispersion_imag
_atom_type_scat_source
C C 0.0033 0.0016 'International Tables Vol C Tables 4.2.6.8 and 6.1.1.4'
H H 0.0000 0.0000 'International Tables Vol C Tables 4.2.6.8 and 6.1.1.4'
O O 0.0106 0.0060 'International Tables Vol C Tables 4.2.6.8 and 6.1.1.4'
N N 0.0061 0.0033 'International Tables Vol C Tables 4.2.6.8 and 6.1.1.4'
Cl Cl 0.1484 0.1585 'International Tables Vol C Tables 4.2.6.8 and 6.1.1.4'

loop_
_geom_angle_atom_site_label_1
_geom_angle_atom_site_label_2
_geom_angle_atom_site_label_3
_geom_angle
_geom_angle_site_symmetry_1
_geom_angle_site_symmetry_3
_geom_angle_publ_flag
C3A O1A H1A 109.5 . . ?
C2A C1A C1B 179.0(5) . . ?
C1A C2A C3A 176.6(5) . . ?
O1A C3A C2A 109.6(3) . . ?
O1A C3A C10A 104.1(3) . . ?
C2A C3A C10A 113.1(4) . . ?
O1A C3A C4A 111.4(3) . . ?
C2A C3A C4A 106.5(3) . . ?
C10A C3A C4A 112.2(3) . . ?
C9A C4A C5A 118.7(4) . . ?
C9A C4A C3A 122.0(4) . . ?
C5A C4A C3A 119.3(4) . . ?
C6A C5A C4A 119.5(5) . . ?
C6A C5A H5A 120.2 . . ?
C4A C5A H5A 120.2 . . ?
C5A C6A C7A 121.0(5) . . ?
C5A C6A H6A 119.5 . . ?
C7A C6A H6A 119.5 . . ?
C8A C7A C6A 121.3(5) . . ?
C8A C7A H7A 119.4 . . ?
C6A C7A H7A 119.4 . . ?
C7A C8A C9A 118.6(5) . . ?
C7A C8A H8A 120.7 . . ?
C9A C8A H8A 120.7 . . ?
C4A C9A C8A 121.0(4) . . ?
C4A C9A Cl1A 122.8(4) . . ?
C8A C9A Cl1A 116.1(4) . . ?
C11A C10A C15A 120.4(5) . . ?
C11A C10A C3A 120.3(4) . . ?
C15A C10A C3A 119.3(4) . . ?
C10A C11A C12A 117.5(6) . . ?
C10A C11A H11A 121.2 . . ?
C12A C11A H11A 121.2 . . ?
C13A C12A C11A 122.1(6) . . ?
C13A C12A H12A 119.0 . . ?
C11A C12A H12A 119.0 . . ?
C12A C13A C14A 120.8(6) . . ?
C12A C13A H13A 119.6 . . ?
C14A C13A H13A 119.6 . . ?
C15A C14A C13A 117.3(7) . . ?
C15A C14A H14A 121.3 . . ?
C13A C14A H14A 121.3 . . ?
C14A C15A C10A 121.7(6) . . ?
C14A C15A H15A 119.1 . . ?
C10A C15A H15A 119.1 . . ?
C3B O1B H1B 109(4) . . ?
C2B C1B C1A 178.7(5) . . ?
C1B C2B C3B 177.6(5) . . ?
O1B C3B C2B 108.1(4) . . ?
O1B C3B C4B 107.0(4) . . ?
C2B C3B C4B 109.9(4) . . ?
O1B C3B C10B 107.4(4) . . ?
C2B C3B C10B 111.7(4) . . ?
C4B C3B C10B 112.4(4) . . ?
C9B C4B C5B 115.7(5) . . ?
C9B C4B C3B 123.7(4) . . ?
C5B C4B C3B 120.5(5) . . ?
C6B C5B C4B 121.9(6) . . ?
C6B C5B H5B 119.1 . . ?
C4B C5B H5B 119.1 . . ?
C5B C6B C7B 120.6(6) . . ?
C5B C6B H6B 119.7 . . ?
C7B C6B H6B 119.7 . . ?
C8B C7B C6B 118.9(6) . . ?
C8B C7B H7B 120.6 . . ?
C6B C7B H7B 120.6 . . ?
C7B C8B C9B 119.1(6) . . ?
C7B C8B H8B 120.5 . . ?
C9B C8B H8B 120.5 . . ?
C8B C9B C4B 123.8(5) . . ?
C8B C9B Cl1B 116.3(5) . . ?
C4B C9B Cl1B 120.0(4) . . ?
C11B C10B C15B 117.0(5) . . ?
C11B C10B C3B 121.1(5) . . ?
C15B C10B C3B 121.8(5) . . ?
C10B C11B C12B 120.4(6) . . ?
C10B C11B H11B 119.8 . . ?
C12B C11B H11B 119.8 . . ?
C13B C12B C11B 121.6(7) . . ?
C13B C12B H12B 119.2 . . ?
C11B C12B H12B 119.2 . . ?
C14B C13B C12B 119.1(6) . . ?
C14B C13B H13B 120.5 . . ?
C12B C13B H13B 120.5 . . ?
C13B C14B C15B 120.9(6) . . ?
C13B C14B H14B 119.5 . . ?
C15B C14B H14B 119.5 . . ?
C14B C15B C10B 120.9(5) . . ?
C14B C15B H15B 119.5 . . ?
C10B C15B H15B 119.5 . . ?
C23 N1 C24 118.5(6) . . ?
C23 N1 C28 124.2(8) . . ?
C24 N1 C28 114.7(9) . . ?
C23 N1 C27 122.4(6) . . ?
C24 N1 C27 112.3(8) . . ?
C28 N1 C27 41.9(7) . . ?
C23 N1 C30 114.4(7) . . ?
C24 N1 C30 37.7(5) . . ?
C28 N1 C30 97.4(12) . . ?
C27 N1 C30 122.3(8) . . ?
C25 O4 C31 113.0(9) . . ?
C25 O4 C26 108.9(9) . . ?
C31 O4 C26 35.8(7) . . ?
C25 O4 C29 37.2(6) . . ?
C31 O4 C29 98.3(13) . . ?
C26 O4 C29 117.4(8) . . ?
O2 C16 C17 125.8(4) . . ?
O2 C16 C23 115.8(5) . . ?
C17 C16 C23 118.2(5) . . ?
C22 C17 C18 118.1(5) . . ?
C22 C17 C16 123.1(5) . . ?
C18 C17 C16 118.8(5) . . ?
C19 C18 C17 118.9(5) . . ?
C19 C18 H18 120.5 . . ?
C17 C18 H18 120.5 . . ?
C20 C19 C18 123.5(6) . . ?
C20 C19 H19 118.2 . . ?
C18 C19 H19 118.2 . . ?
C19 C20 C21 117.9(5) . . ?
C19 C20 H20 121.1 . . ?
C21 C20 H20 121.1 . . ?
C20 C21 C22 120.9(5) . . ?
C20 C21 H21 119.5 . . ?
C22 C21 H21 119.5 . . ?
C21 C22 C17 120.6(5) . . ?
C21 C22 H22 119.7 . . ?
C17 C22 H22 119.7 . . ?
O3 C23 N1 124.4(5) . . ?
O3 C23 C16 114.0(4) . . ?
N1 C23 C16 121.5(5) . . ?
N1 C24 C25 102.9(9) . . ?
N1 C24 H24A 111.2 . . ?
C25 C24 H24A 111.2 . . ?
N1 C24 H24B 111.2 . . ?
C25 C24 H24B 111.2 . . ?
H24A C24 H24B 109.1 . . ?
O4 C25 C24 107.7(12) . . ?
O4 C25 H25A 110.2 . . ?
C24 C25 H25A 110.2 . . ?
O4 C25 H25B 110.2 . . ?
C24 C25 H25B 110.2 . . ?
H25A C25 H25B 108.5 . . ?
O4 C26 C27 104.4(10) . . ?
O4 C26 H26A 110.9 . . ?
C27 C26 H26A 110.9 . . ?
O4 C26 H26B 110.9 . . ?
C27 C26 H26B 110.9 . . ?
H26A C26 H26B 108.9 . . ?
N1 C27 C26 105.3(8) . . ?
N1 C27 H27A 110.7 . . ?
C26 C27 H27A 110.7 . . ?
N1 C27 H27B 110.7 . . ?
C26 C27 H27B 110.7 . . ?
H27A C27 H27B 108.8 . . ?
N1 C28 C31 90.2(14) . . ?
N1 C28 H28A 113.6 . . ?
C31 C28 H28A 113.6 . . ?
N1 C28 H28B 113.6 . . ?
C31 C28 H28B 113.6 . . ?
H28A C28 H28B 110.9 . . ?
C30 C29 O4 102.7(15) . . ?
C30 C29 H29A 111.2 . . ?
O4 C29 H29A 111.2 . . ?
C30 C29 H29B 111.2 . . ?
O4 C29 H29B 111.2 . . ?
H29A C29 H29B 109.1 . . ?
C29 C30 N1 88.0(14) . . ?
C29 C30 H30A 114.0 . . ?
N1 C30 H30A 114.0 . . ?
C29 C30 H30B 114.0 . . ?
N1 C30 H30B 114.0 . . ?
H30A C30 H30B 111.2 . . ?
O4 C31 C28 98.2(15) . . ?
O4 C31 H31A 112.1 . . ?
C28 C31 H31A 112.1 . . ?
O4 C31 H31B 112.1 . . ?
C28 C31 H31B 112.1 . . ?
H31A C31 H31B 109.8 . . ?

loop_
_geom_bond_atom_site_label_1
_geom_bond_atom_site_label_2
_geom_bond_distance
_geom_bond_site_symmetry_2
_geom_bond_publ_flag
Cl1A C9A 1.741(5) . ?
O1A C3A 1.424(5) . ?
O1A H1A 0.8200 . ?
C1A C2A 1.204(6) . ?
C1A C1B 1.375(7) . ?
C2A C3A 1.479(7) . ?
C3A C10A 1.534(6) . ?
C3A C4A 1.566(6) . ?
C4A C9A 1.363(6) . ?
C4A C5A 1.392(6) . ?
C5A C6A 1.396(7) . ?
C5A H5A 0.9300 . ?
C6A C7A 1.348(7) . ?
C6A H6A 0.9300 . ?
C7A C8A 1.348(7) . ?
C7A H7A 0.9300 . ?
C8A C9A 1.429(7) . ?
C8A H8A 0.9300 . ?
C10A C11A 1.386(6) . ?
C10A C15A 1.368(7) . ?
C11A C12A 1.402(8) . ?
C11A H11A 0.9300 . ?
C12A C13A 1.337(11) . ?
C12A H12A 0.9300 . ?
C13A C14A 1.402(10) . ?
C13A H13A 0.9300 . ?
C14A C15A 1.389(8) . ?
C14A H14A 0.9300 . ?
C15A H15A 0.9300 . ?
Cl1B C9B 1.758(5) . ?
O1B C3B 1.445(6) . ?
O1B H1B 1.04(7) . ?
C1B C2B 1.199(6) . ?
C2B C3B 1.476(7) . ?
C3B C4B 1.518(7) . ?
C3B C10B 1.528(7) . ?
C4B C9B 1.379(7) . ?
C4B C5B 1.414(7) . ?
C5B C6B 1.338(8) . ?
C5B H5B 0.9300 . ?
C6B C7B 1.380(10) . ?
C6B H6B 0.9300 . ?
C7B C8B 1.403(9) . ?
C7B H7B 0.9300 . ?
C8B C9B 1.338(7) . ?
C8B H8B 0.9300 . ?
C10B C11B 1.375(8) . ?
C10B C15B 1.393(7) . ?
C11B C12B 1.392(9) . ?
C11B H11B 0.9300 . ?
C12B C13B 1.352(9) . ?
C12B H12B 0.9300 . ?
C13B C14B 1.340(9) . ?
C13B H13B 0.9300 . ?
C14B C15B 1.391(8) . ?
C14B H14B 0.9300 . ?
C15B H15B 0.9300 . ?
N1 C23 1.291(7) . ?
N1 C24 1.491(12) . ?
N1 C28 1.576(17) . ?
N1 C27 1.543(10) . ?
N1 C30 1.68(2) . ?
O2 C16 1.222(5) . ?
O3 C23 1.243(6) . ?
O4 C25 1.373(15) . ?
O4 C31 1.54(2) . ?
O4 C26 1.504(15) . ?
O4 C29 1.62(2) . ?
C16 C17 1.436(7) . ?
C16 C23 1.545(7) . ?
C17 C22 1.370(7) . ?
C17 C18 1.417(7) . ?
C18 C19 1.342(7) . ?
C18 H18 0.9300 . ?
C19 C20 1.354(8) . ?
C19 H19 0.9300 . ?
C20 C21 1.372(9) . ?
C20 H20 0.9300 . ?
C21 C22 1.373(8) . ?
C21 H21 0.9300 . ?
C22 H22 0.9300 . ?
C24 C25 1.533(5) . ?
C24 H24A 0.9700 . ?
C24 H24B 0.9700 . ?
C25 H25A 0.9700 . ?
C25 H25B 0.9700 . ?
C26 C27 1.538(5) . ?
C26 H26A 0.9700 . ?
C26 H26B 0.9700 . ?
C27 H27A 0.9700 . ?
C27 H27B 0.9700 . ?
C28 C31 1.537(5) . ?
C28 H28A 0.9700 . ?
C28 H28B 0.9700 . ?
C29 C30 1.536(5) . ?
C29 H29A 0.9700 . ?
C29 H29B 0.9700 . ?
C30 H30A 0.9700 . ?
C30 H30B 0.9700 . ?
C31 H31A 0.9700 . ?
C31 H31B 0.9700 . ?

loop_
_geom_torsion_atom_site_label_1
_geom_torsion_atom_site_label_2
_geom_torsion_atom_site_label_3
_geom_torsion_atom_site_label_4
_geom_torsion
_geom_torsion_site_symmetry_1
_geom_torsion_site_symmetry_2
_geom_torsion_site_symmetry_3
_geom_torsion_site_symmetry_4
_geom_torsion_publ_flag
C1B C1A C2A C3A 146(25) . . . . ?
C1A C2A C3A O1A 34(8) . . . . ?
C1A C2A C3A C10A 150(8) . . . . ?
C1A C2A C3A C4A -86(8) . . . . ?
O1A C3A C4A C9A 175.4(4) . . . . ?
C2A C3A C4A C9A -65.2(5) . . . . ?
C10A C3A C4A C9A 59.1(5) . . . . ?
O1A C3A C4A C5A -7.8(5) . . . . ?
C2A C3A C4A C5A 111.7(4) . . . . ?
C10A C3A C4A C5A -124.1(4) . . . . ?
C9A C4A C5A C6A -0.1(6) . . . . ?
C3A C4A C5A C6A -177.0(4) . . . . ?
C4A C5A C6A C7A 0.4(7) . . . . ?
C5A C6A C7A C8A -1.7(8) . . . . ?
C6A C7A C8A C9A 2.5(8) . . . . ?
C5A C4A C9A C8A 1.0(6) . . . . ?
C3A C4A C9A C8A 177.9(4) . . . . ?
C5A C4A C9A Cl1A 179.4(3) . . . . ?
C3A C4A C9A Cl1A -3.7(6) . . . . ?
C7A C8A C9A C4A -2.2(7) . . . . ?
C7A C8A C9A Cl1A 179.2(4) . . . . ?
O1A C3A C10A C11A 99.3(4) . . . . ?
C2A C3A C10A C11A -19.5(5) . . . . ?
C4A C3A C10A C11A -140.0(4) . . . . ?
O1A C3A C10A C15A -78.6(5) . . . . ?
C2A C3A C10A C15A 162.6(4) . . . . ?
C4A C3A C10A C15A 42.1(6) . . . . ?
C15A C10A C11A C12A -0.6(7) . . . . ?
C3A C10A C11A C12A -178.5(4) . . . . ?
C10A C11A C12A C13A 1.7(8) . . . . ?
C11A C12A C13A C14A -2.9(10) . . . . ?
C12A C13A C14A C15A 2.8(10) . . . . ?
C13A C14A C15A C10A -1.7(9) . . . . ?
C11A C10A C15A C14A 0.7(8) . . . . ?
C3A C10A C15A C14A 178.6(5) . . . . ?
C2A C1A C1B C2B 91(37) . . . . ?
C1A C1B C2B C3B -3(35) . . . . ?
C1B C2B C3B O1B -148(13) . . . . ?
C1B C2B C3B C4B 96(13) . . . . ?
C1B C2B C3B C10B -30(13) . . . . ?
O1B C3B C4B C9B -177.2(4) . . . . ?
C2B C3B C4B C9B -60.1(6) . . . . ?
C10B C3B C4B C9B 65.1(5) . . . . ?
O1B C3B C4B C5B 4.5(6) . . . . ?
C2B C3B C4B C5B 121.7(5) . . . . ?
C10B C3B C4B C5B -113.2(5) . . . . ?
C9B C4B C5B C6B 0.4(7) . . . . ?
C3B C4B C5B C6B 178.8(5) . . . . ?
C4B C5B C6B C7B 1.7(9) . . . . ?
C5B C6B C7B C8B -2.3(9) . . . . ?
C6B C7B C8B C9B 0.8(8) . . . . ?
C7B C8B C9B C4B 1.4(8) . . . . ?
C7B C8B C9B Cl1B -178.9(4) . . . . ?
C5B C4B C9B C8B -2.0(7) . . . . ?
C3B C4B C9B C8B 179.7(5) . . . . ?
C5B C4B C9B Cl1B 178.3(4) . . . . ?
C3B C4B C9B Cl1B 0.0(7) . . . . ?
O1B C3B C10B C11B -85.7(7) . . . . ?
C2B C3B C10B C11B 155.9(6) . . . . ?
C4B C3B C10B C11B 31.8(7) . . . . ?
O1B C3B C10B C15B 89.6(5) . . . . ?
C2B C3B C10B C15B -28.8(7) . . . . ?
C4B C3B C10B C15B -152.9(5) . . . . ?
C15B C10B C11B C12B 0.6(10) . . . . ?
C3B C10B C11B C12B 176.0(6) . . . . ?
C10B C11B C12B C13B -0.1(12) . . . . ?
C11B C12B C13B C14B -1.6(12) . . . . ?
C12B C13B C14B C15B 2.7(10) . . . . ?
C13B C14B C15B C10B -2.3(8) . . . . ?
C11B C10B C15B C14B 0.6(8) . . . . ?
C3B C10B C15B C14B -174.9(5) . . . . ?
O2 C16 C17 C22 -163.8(5) . . . . ?
C23 C16 C17 C22 21.5(7) . . . . ?
O2 C16 C17 C18 16.3(7) . . . . ?
C23 C16 C17 C18 -158.4(4) . . . . ?
C22 C17 C18 C19 1.1(7) . . . . ?
C16 C17 C18 C19 -179.0(5) . . . . ?
C17 C18 C19 C20 1.6(9) . . . . ?
C18 C19 C20 C21 -2.6(9) . . . . ?
C19 C20 C21 C22 0.8(10) . . . . ?
C20 C21 C22 C17 1.9(9) . . . . ?
C18 C17 C22 C21 -2.8(7) . . . . ?
C16 C17 C22 C21 177.3(5) . . . . ?
C24 N1 C23 O3 14.1(12) . . . . ?
C28 N1 C23 O3 -146.5(12) . . . . ?
C27 N1 C23 O3 162.9(8) . . . . ?
C30 N1 C23 O3 -27.9(11) . . . . ?
C24 N1 C23 C16 -163.0(8) . . . . ?
C28 N1 C23 C16 36.4(15) . . . . ?
C27 N1 C23 C16 -14.2(12) . . . . ?
C30 N1 C23 C16 154.9(8) . . . . ?
O2 C16 C23 O3 -108.2(5) . . . . ?
C17 C16 C23 O3 67.0(6) . . . . ?
O2 C16 C23 N1 69.2(8) . . . . ?
C17 C16 C23 N1 -115.6(6) . . . . ?
C23 N1 C24 C25 -147.2(12) . . . . ?
C28 N1 C24 C25 15.2(18) . . . . ?
C27 N1 C24 C25 61.0(15) . . . . ?
C30 N1 C24 C25 -53.5(11) . . . . ?
C31 O4 C25 C24 36.4(18) . . . . ?
C26 O4 C25 C24 74.6(15) . . . . ?
C29 O4 C25 C24 -36.1(10) . . . . ?
N1 C24 C25 O4 -66.5(17) . . . . ?
C25 O4 C26 C27 -70.7(13) . . . . ?
C31 O4 C26 C27 32.7(12) . . . . ?
C29 O4 C26 C27 -31.2(16) . . . . ?
C23 N1 C27 C26 148.2(11) . . . . ?
C24 N1 C27 C26 -61.3(14) . . . . ?
C28 N1 C27 C26 41.4(11) . . . . ?
C30 N1 C27 C26 -20.1(16) . . . . ?
O4 C26 C27 N1 59.6(14) . . . . ?
C23 N1 C28 C31 -142.2(12) . . . . ?
C24 N1 C28 C31 56.5(18) . . . . ?
C27 N1 C28 C31 -39.9(9) . . . . ?
C30 N1 C28 C31 91.6(15) . . . . ?
C25 O4 C29 C30 37.6(10) . . . . ?
C31 O4 C29 C30 -79.9(18) . . . . ?
C26 O4 C29 C30 -48(2) . . . . ?
O4 C29 C30 N1 77.3(16) . . . . ?
C23 N1 C30 C29 140.1(14) . . . . ?
C24 N1 C30 C29 34.4(8) . . . . ?
C28 N1 C30 C29 -87.1(16) . . . . ?
C27 N1 C30 C29 -50.8(18) . . . . ?
C25 O4 C31 C28 43.2(19) . . . . ?
C26 O4 C31 C28 -47.5(12) . . . . ?
C29 O4 C31 C28 78.8(15) . . . . ?
N1 C28 C31 O4 -85.4(17) . . . . ?
